data_7720145
loop_
_publ_author_name
'Mandal, Chhotan'
'Kundu, Abhishek'
'Panda, Sourav'
'Mukherjee, Debabrata'

_publ_section_title
;
 The behavior of potassium follows that of calcium in heterobimetallic
 'K-H-Al' hydrides on a picolyl-derived chemically non-innocent triaza
 ligand.
;
_journal_issue 9
_journal_name_full 'Dalton transactions (Cambridge, England : 2003)'
_journal_page_first 3934
_journal_page_last 3942
_journal_paper_doi 10.1039/d6dt00079g
_journal_volume 55
_journal_year 2026
_chemical_formula_moiety 'C48 H84 Al2 K2 N8 Si4, 1.3[C7H8]'
_chemical_formula_sum 'C57.1 H94.4 Al2 K2 N8 Si4'
_chemical_formula_weight 1137.52
_space_group_crystal_system monoclinic
_space_group_IT_number 15
_space_group_name_Hall '-C 2yc'
_space_group_name_H-M_alt 'C 1 2/c 1'
_atom_sites_solution_hydrogens mixed
_audit_creation_date 2025-08-20
_audit_creation_method
;
Olex2 1.5
(compiled 2024.02.16 svn.r378c4104 for OlexSys, GUI svn.r6928)
;
_audit_update_record
;
2025-08-21 deposited with the CCDC.	2026-02-03 downloaded from the CCDC.
;
_cell_angle_alpha 90
_cell_angle_beta 107.328(2)
_cell_angle_gamma 90
_cell_formula_units_Z 4
_cell_length_a 16.3277(11)
_cell_length_b 17.4691(10)
_cell_length_c 25.4513(18)
_cell_measurement_reflns_used 6331
_cell_measurement_temperature 100(2)
_cell_measurement_theta_max 25.350
_cell_measurement_theta_min 2.103
_cell_volume 6930.0(8)
_computing_molecular_graphics 'Olex2 1.5 (Dolomanov et al., 2009)'
_computing_publication_material 'Olex2 1.5 (Dolomanov et al., 2009)'
_computing_structure_refinement 'SHELXL 2019/3 (Sheldrick, 2015)'
_computing_structure_solution 'SHELXT 2014/5 (Sheldrick, 2014)'
_diffrn_ambient_temperature 100.00
_diffrn_measured_fraction_theta_full 0.995
_diffrn_measured_fraction_theta_max 0.995
_diffrn_measurement_device 'three-circle diffractometer'
_diffrn_measurement_device_type 'Bruker SMART CCD 6000 area detector'
_diffrn_measurement_method '\w scans'
_diffrn_radiation_type MoK\a
_diffrn_radiation_wavelength 0.71073
_diffrn_reflns_av_R_equivalents 0.0697
_diffrn_reflns_av_unetI/netI 0.0216
_diffrn_reflns_Laue_measured_fraction_full 0.995
_diffrn_reflns_Laue_measured_fraction_max 0.995
_diffrn_reflns_limit_h_max 19
_diffrn_reflns_limit_h_min -19
_diffrn_reflns_limit_k_max 21
_diffrn_reflns_limit_k_min -21
_diffrn_reflns_limit_l_max 30
_diffrn_reflns_limit_l_min -30
_diffrn_reflns_number 146411
_diffrn_reflns_point_group_measured_fraction_full 0.995
_diffrn_reflns_point_group_measured_fraction_max 0.995
_diffrn_reflns_theta_full 25.242
_diffrn_reflns_theta_max 25.350
_diffrn_reflns_theta_min 2.103
_exptl_absorpt_coefficient_mu 0.270
_exptl_absorpt_correction_T_max 1.000
_exptl_absorpt_correction_T_min 0.614
_exptl_absorpt_correction_type multi-scan
_exptl_crystal_colour 'clear greenish green'
_exptl_crystal_colour_lustre clear
_exptl_crystal_colour_modifier greenish
_exptl_crystal_colour_primary green
_exptl_crystal_density_diffrn 1.090
_exptl_crystal_description block
_exptl_crystal_F_000 2452
_exptl_crystal_size_max 0.0128
_exptl_crystal_size_mid 0.0123
_exptl_crystal_size_min 0.0111
_refine_diff_density_max 1.224
_refine_diff_density_min -0.341
_refine_diff_density_rms 0.059
_refine_ls_extinction_method none
_refine_ls_goodness_of_fit_ref 1.055
_refine_ls_hydrogen_treatment mixed
_refine_ls_matrix_type full
_refine_ls_number_parameters 301
_refine_ls_number_reflns 6331
_refine_ls_number_restraints 36
_refine_ls_restrained_S_all 1.055
_refine_ls_R_factor_all 0.0488
_refine_ls_R_factor_gt 0.0413
_refine_ls_shift/su_max 0.001
_refine_ls_shift/su_mean 0.000
_refine_ls_structure_factor_coef Fsqd
_refine_ls_weighting_details 'w=1/[\s^2^(Fo^2^)+(0.0715P)^2^+8.4305P] where P=(Fo^2^+2Fc^2^)/3'
_refine_ls_weighting_scheme calc
_refine_ls_wR_factor_gt 0.1191
_refine_ls_wR_factor_ref 0.1267
_reflns_Friedel_coverage 0.000
_reflns_number_gt 5355
_reflns_number_total 6331
_reflns_threshold_expression 'I > 2\s(I)'
_cod_data_source_file d6dt00079g2.cif
_cod_data_source_block dmcmal10_0m
_cod_depositor_comments 'Adding full bibliography for 7720145--7720151.cif.'
_cod_original_formula_sum 'C57.10 H94.40 Al2 K2 N8 Si4'
_cod_database_code 7720145
_shelx_shelxl_version_number 2019/3
_shelx_space_group_comment
;
The symmetry employed for this shelxl refinement is uniquely defined
by the following loop, which should always be used as a source of
symmetry information in preference to the above space-group names.
They are only intended as comments.
;
_shelx_estimated_absorpt_t_max 0.997
_shelx_estimated_absorpt_t_min 0.997
_olex2_refinement_description
;
1. Fixed Uiso
 At 1.2 times of:
  All C(H) groups, All C(H,H) groups
 At 1.5 times of:
  All C(H,H,H) groups
2. Rigid body (RIGU) restrains
 C2, C3, C4, C5, N1, C1
 with sigma for 1-2 distances of 0.001 and sigma for 1-3 distances of 0.001
3.a Ternary CH refined with riding coordinates:
 C12(H12)
3.b Secondary CH2 refined with riding coordinates:
 C13(H13A,H13B), C14(H14A,H14B), C17(H17A,H17B), C15(H15A,H15B)
3.c Aromatic/amide H refined with riding coordinates:
 C2(H2), C7(H7), C4(H4), C11(H11), C10(H10), C8(H8), C3(H3), C9(H9)
3.d Idealised Me refined as rotating group:
 C22(H22A,H22B,H22C), C23(H23A,H23B,H23C), C24(H24A,H24B,H24C), C21(H21A,H21B,
 H21C), C19(H19A,H19B,H19C), C20(H20A,H20B,H20C), C16(H16A,H16B,H16C), C18(H18A,
 H18B,H18C)
;
_smtbx_masks_special_details
;
A solvent mask was calculated and 250 electrons were 
found in a volume of 1796\%A^3^ in 1 void per unit cell. 
This is consistent with the presence of 
0.65[C7H8] per Formula Unit 
which account for 260 electrons 
per unit cell.
;
_olex2_submission_special_instructions 'No special instructions were received'

loop_
_space_group_symop_operation_xyz
'x, y, z'
'-x, y, -z+1/2'
'x+1/2, y+1/2, z'
'-x+1/2, y+1/2, -z+1/2'
'-x, -y, -z'
'x, -y, z-1/2'
'-x+1/2, -y+1/2, -z'
'x+1/2, -y+1/2, z-1/2'

loop_
_atom_site_label
_atom_site_type_symbol
_atom_site_fract_x
_atom_site_fract_y
_atom_site_fract_z
_atom_site_U_iso_or_equiv
_atom_site_adp_type
_atom_site_occupancy
_atom_site_site_symmetry_order
_atom_site_calc_flag
_atom_site_refinement_flags_posn
_atom_site_refinement_flags_adp
_atom_site_refinement_flags_occupancy
_atom_site_disorder_assembly
_atom_site_disorder_group
K001 K 0.36476(3) 0.30799(2) 0.69737(2) 0.02689(13) Uani 1 1 d . . . . .
Si02 Si 0.66114(3) 0.19057(3) 0.63102(2) 0.02267(14) Uani 1 1 d . . . . .
Al03 Al 0.52797(4) 0.30644(3) 0.64084(2) 0.02110(15) Uani 1 1 d . . . . .
Si04 Si 0.61864(4) 0.32287(3) 0.55027(2) 0.03263(16) Uani 1 1 d . . . . .
N2 N 0.41405(11) 0.29257(10) 0.60061(7) 0.0275(4) Uani 1 1 d . . . . .
N4 N 0.60813(10) 0.27508(9) 0.60746(6) 0.0234(3) Uani 1 1 d . . . . .
N1 N 0.50148(11) 0.41073(9) 0.64815(6) 0.0263(3) Uani 1 1 d . . . . .
N3 N 0.28773(12) 0.17954(12) 0.62794(8) 0.0387(5) Uani 1 1 d . . . . .
C6 C 0.63150(13) 0.45490(10) 0.71825(8) 0.0261(4) Uani 1 1 d . . . . .
C1 C 0.54806(13) 0.47211(11) 0.67691(8) 0.0279(4) Uani 1 1 d . . . . .
C2 C 0.52064(16) 0.54553(12) 0.66882(10) 0.0367(5) Uani 1 1 d . . . . .
H2 H 0.554174 0.585308 0.690262 0.044 Uiso 1 1 calc R U . . .
C7 C 0.64970(14) 0.48321(11) 0.77178(9) 0.0315(5) Uani 1 1 d . . . . .
H7 H 0.607434 0.511988 0.781954 0.038 Uiso 1 1 calc R U . . .
C12 C 0.37347(14) 0.36383(13) 0.58467(8) 0.0337(5) Uani 1 1 d . . . . .
H12 H 0.320825 0.368707 0.552399 0.040 Uiso 1 1 calc R U . . .
C5 C 0.41905(14) 0.42728(13) 0.60999(8) 0.0339(5) Uani 1 1 d . . . . .
C4 C 0.39232(16) 0.50480(14) 0.59958(9) 0.0401(5) Uani 1 1 d . . . . .
H4 H 0.339564 0.515730 0.572378 0.048 Uiso 1 1 calc R U . . .
C11 C 0.69553(13) 0.41176(12) 0.70520(9) 0.0305(5) Uani 1 1 d . . . . .
H11 H 0.684591 0.391135 0.669226 0.037 Uiso 1 1 calc R U . . .
C22 C 0.74544(15) 0.20241(12) 0.69872(9) 0.0363(5) Uani 1 1 d . . . . .
H22A H 0.788921 0.238750 0.694719 0.054 Uiso 1 1 calc R U . . .
H22B H 0.772503 0.152828 0.710935 0.054 Uiso 1 1 calc R U . . .
H22C H 0.719095 0.221868 0.725995 0.054 Uiso 1 1 calc R U . . .
C13 C 0.37559(14) 0.22699(13) 0.56745(8) 0.0341(5) Uani 1 1 d . . . . .
H13A H 0.415595 0.183177 0.578039 0.041 Uiso 1 1 calc R U . . .
H13B H 0.369144 0.238915 0.528400 0.041 Uiso 1 1 calc R U . . .
C10 C 0.77368(13) 0.39890(12) 0.74359(10) 0.0351(5) Uani 1 1 d . . . . .
H10 H 0.816214 0.369971 0.733820 0.042 Uiso 1 1 calc R U . . .
C8 C 0.72824(14) 0.46999(12) 0.81016(10) 0.0361(5) Uani 1 1 d . . . . .
H8 H 0.739420 0.490005 0.846322 0.043 Uiso 1 1 calc R U . . .
C23 C 0.58449(14) 0.11500(12) 0.63924(10) 0.0336(5) Uani 1 1 d . . . . .
H23A H 0.551256 0.134457 0.662723 0.050 Uiso 1 1 calc R U . . .
H23B H 0.616654 0.069468 0.656248 0.050 Uiso 1 1 calc R U . . .
H23C H 0.545452 0.101530 0.603045 0.050 Uiso 1 1 calc R U . . .
C3 C 0.44057(17) 0.56368(15) 0.62769(10) 0.0463(5) Uani 1 1 d . . . . .
H3 H 0.422126 0.615236 0.620483 0.056 Uiso 1 1 calc R U . . .
C24 C 0.71738(16) 0.14885(13) 0.58357(10) 0.0411(6) Uani 1 1 d . . . . .
H24A H 0.674954 0.133525 0.549069 0.062 Uiso 1 1 calc R U . . .
H24B H 0.750567 0.103973 0.600906 0.062 Uiso 1 1 calc R U . . .
H24C H 0.756108 0.187175 0.575871 0.062 Uiso 1 1 calc R U . . .
C9 C 0.79084(14) 0.42796(12) 0.79661(10) 0.0370(5) Uani 1 1 d . . . . .
H9 H 0.844808 0.419088 0.823158 0.044 Uiso 1 1 calc R U . . .
C14 C 0.28848(15) 0.20238(15) 0.57219(10) 0.0428(6) Uani 1 1 d . . . . .
H14A H 0.247601 0.245198 0.559623 0.051 Uiso 1 1 calc R U . . .
H14B H 0.267429 0.158823 0.546882 0.051 Uiso 1 1 calc R U . . .
C17 C 0.33540(19) 0.10768(17) 0.64429(13) 0.0568(7) Uani 1 1 d . . . . .
H17A H 0.389447 0.110447 0.634272 0.068 Uiso 1 1 calc R U . . .
H17B H 0.300956 0.064976 0.623261 0.068 Uiso 1 1 calc R U . . .
C21 C 0.58039(19) 0.26485(17) 0.48624(10) 0.0506(7) Uani 1 1 d . . . . .
H21A H 0.618406 0.220746 0.488586 0.076 Uiso 1 1 calc R U . . .
H21B H 0.580719 0.296395 0.454461 0.076 Uiso 1 1 calc R U . . .
H21C H 0.521906 0.246869 0.481964 0.076 Uiso 1 1 calc R U . . .
C19 C 0.5554(2) 0.41321(16) 0.53667(12) 0.0656(10) Uani 1 1 d . . . . .
H19A H 0.495023 0.401879 0.532559 0.098 Uiso 1 1 calc R U . . .
H19B H 0.560258 0.436733 0.502771 0.098 Uiso 1 1 calc R U . . .
H19C H 0.577608 0.448586 0.567523 0.098 Uiso 1 1 calc R U . . .
C20 C 0.7322(2) 0.35220(16) 0.55953(13) 0.0560(7) Uani 1 1 d . . . . .
H20A H 0.752797 0.383484 0.592836 0.084 Uiso 1 1 calc R U . . .
H20B H 0.735188 0.382014 0.527533 0.084 Uiso 1 1 calc R U . . .
H20C H 0.768228 0.306459 0.563084 0.084 Uiso 1 1 calc R U . . .
C15 C 0.19825(17) 0.1688(2) 0.62853(15) 0.0714(10) Uani 1 1 d . . . . .
H15A H 0.166938 0.141338 0.594425 0.086 Uiso 1 1 calc R U . . .
H15B H 0.199153 0.134788 0.659826 0.086 Uiso 1 1 calc R U . . .
C16 C 0.1506(2) 0.2345(2) 0.63257(16) 0.0777(10) Uani 1 1 d . . . . .
H16A H 0.151086 0.270317 0.603013 0.117 Uiso 1 1 calc R U . . .
H16B H 0.176214 0.259154 0.668297 0.117 Uiso 1 1 calc R U . . .
H16C H 0.091309 0.219871 0.629203 0.117 Uiso 1 1 calc R U . . .
C18 C 0.3563(3) 0.0907(2) 0.70405(15) 0.0853(12) Uani 1 1 d . . . . .
H18A H 0.384885 0.040803 0.711770 0.128 Uiso 1 1 calc R U . . .
H18B H 0.303320 0.089508 0.714652 0.128 Uiso 1 1 calc R U . . .
H18C H 0.394472 0.130448 0.725145 0.128 Uiso 1 1 calc R U . . .
H H 0.5528(15) 0.2673(14) 0.6987(10) 0.039(6) Uiso 1 1 d . . . . .

loop_
_atom_site_aniso_label
_atom_site_aniso_U_11
_atom_site_aniso_U_22
_atom_site_aniso_U_33
_atom_site_aniso_U_23
_atom_site_aniso_U_13
_atom_site_aniso_U_12
K001 0.0261(2) 0.0339(2) 0.0216(2) -0.00118(16) 0.00856(17) 0.00469(17)
Si02 0.0232(3) 0.0221(3) 0.0238(3) 0.0019(2) 0.0087(2) 0.00749(19)
Al03 0.0218(3) 0.0265(3) 0.0171(3) 0.0040(2) 0.0090(2) 0.0085(2)
Si04 0.0487(4) 0.0300(3) 0.0294(3) 0.0093(2) 0.0273(3) 0.0164(3)
N2 0.0253(8) 0.0361(9) 0.0199(8) 0.0033(7) 0.0049(7) 0.0114(7)
N4 0.0271(8) 0.0241(8) 0.0227(8) 0.0043(6) 0.0131(7) 0.0097(7)
N1 0.0302(8) 0.0298(8) 0.0227(8) 0.0048(6) 0.0138(6) 0.0136(6)
N3 0.0238(9) 0.0499(11) 0.0404(11) -0.0075(9) 0.0066(8) -0.0022(8)
C6 0.0320(10) 0.0181(9) 0.0360(11) 0.0003(8) 0.0219(9) -0.0007(8)
C1 0.0353(10) 0.0270(9) 0.0302(10) 0.0053(7) 0.0232(8) 0.0082(7)
C2 0.0507(12) 0.0275(9) 0.0434(12) 0.0095(9) 0.0316(9) 0.0113(9)
C7 0.0364(11) 0.0229(10) 0.0429(12) -0.0062(9) 0.0237(10) -0.0027(8)
C12 0.0318(11) 0.0460(13) 0.0224(10) 0.0032(9) 0.0065(9) 0.0192(10)
C5 0.0366(10) 0.0460(11) 0.0230(10) 0.0098(9) 0.0146(8) 0.0238(9)
C4 0.0497(13) 0.0465(11) 0.0312(11) 0.0180(8) 0.0230(9) 0.0298(9)
C11 0.0315(11) 0.0301(10) 0.0360(11) -0.0061(9) 0.0194(9) -0.0013(8)
C22 0.0346(12) 0.0311(11) 0.0364(12) 0.0009(9) 0.0001(10) 0.0074(9)
C13 0.0317(11) 0.0470(13) 0.0202(10) -0.0015(9) 0.0028(8) 0.0119(10)
C10 0.0258(10) 0.0315(11) 0.0518(14) -0.0111(10) 0.0173(10) -0.0033(8)
C8 0.0380(12) 0.0321(11) 0.0411(12) -0.0130(9) 0.0163(10) -0.0121(9)
C23 0.0305(11) 0.0267(10) 0.0422(12) 0.0049(9) 0.0086(9) 0.0047(8)
C3 0.0592(13) 0.0431(11) 0.0477(13) 0.0189(9) 0.0329(10) 0.0269(10)
C24 0.0507(14) 0.0344(12) 0.0456(14) 0.0084(10) 0.0257(11) 0.0228(10)
C9 0.0289(11) 0.0333(11) 0.0489(13) -0.0104(10) 0.0116(10) -0.0104(9)
C14 0.0277(11) 0.0600(15) 0.0321(12) -0.0118(11) -0.0043(9) 0.0056(10)
C17 0.0528(16) 0.0545(16) 0.0710(19) 0.0064(14) 0.0307(15) 0.0009(13)
C21 0.0660(17) 0.0617(16) 0.0258(11) 0.0084(11) 0.0162(11) 0.0186(14)
C19 0.116(3) 0.0517(16) 0.0534(16) 0.0330(13) 0.0629(18) 0.0482(17)
C20 0.0732(19) 0.0484(15) 0.0672(18) -0.0003(13) 0.0523(16) -0.0070(13)
C15 0.0289(14) 0.117(3) 0.067(2) -0.0262(19) 0.0139(13) -0.0088(16)
C16 0.0507(18) 0.098(3) 0.083(2) 0.008(2) 0.0170(17) 0.0094(18)
C18 0.145(4) 0.0541(19) 0.076(2) 0.0141(16) 0.062(3) 0.012(2)

loop_
_atom_type_symbol
_atom_type_description
_atom_type_scat_dispersion_real
_atom_type_scat_dispersion_imag
_atom_type_scat_source
C C 0.0033 0.0016 'International Tables Vol C Tables 4.2.6.8 and 6.1.1.4'
H H 0.0000 0.0000 'International Tables Vol C Tables 4.2.6.8 and 6.1.1.4'
Al Al 0.0645 0.0514 'International Tables Vol C Tables 4.2.6.8 and 6.1.1.4'
K K 0.2009 0.2494 'International Tables Vol C Tables 4.2.6.8 and 6.1.1.4'
N N 0.0061 0.0033 'International Tables Vol C Tables 4.2.6.8 and 6.1.1.4'
Si Si 0.0817 0.0704 'International Tables Vol C Tables 4.2.6.8 and 6.1.1.4'

loop_
_geom_angle_atom_site_label_1
_geom_angle_atom_site_label_2
_geom_angle_atom_site_label_3
_geom_angle
_geom_angle_site_symmetry_1
_geom_angle_site_symmetry_3
_geom_angle_publ_flag
Al03 K001 C11 137.77(4) . 2_656 ?
Al03 K001 C10 152.79(4) . 2_656 ?
N2 K001 Al03 33.18(4) . . ?
N2 K001 N1 48.42(5) . . ?
N2 K001 N3 65.12(5) . . ?
N2 K001 C6 132.84(5) . 2_656 ?
N2 K001 C7 111.59(5) . 2_656 ?
N2 K001 C12 27.29(5) . . ?
N2 K001 C5 43.97(5) . . ?
N2 K001 C11 153.58(5) . 2_656 ?
N2 K001 C10 144.86(5) . 2_656 ?
N2 K001 C8 106.65(5) . 2_656 ?
N2 K001 C9 121.31(5) . 2_656 ?
N1 K001 Al03 32.51(3) . . ?
N1 K001 C11 110.43(4) . 2_656 ?
N1 K001 C10 120.47(5) . 2_656 ?
N3 K001 Al03 89.33(4) . . ?
N3 K001 N1 113.52(5) . . ?
N3 K001 C6 155.35(5) . 2_656 ?
N3 K001 C7 147.42(6) . 2_656 ?
N3 K001 C12 79.00(6) . . ?
N3 K001 C5 103.23(6) . . ?
N3 K001 C11 132.91(5) . 2_656 ?
N3 K001 C10 113.57(5) . 2_656 ?
N3 K001 C8 122.50(6) . 2_656 ?
N3 K001 C9 108.45(6) . 2_656 ?
C6 K001 Al03 114.46(4) 2_656 . ?
C6 K001 N1 86.71(4) 2_656 . ?
C6 K001 C5 89.49(5) 2_656 . ?
C6 K001 C11 23.88(5) 2_656 2_656 ?
C6 K001 C10 41.79(5) 2_656 2_656 ?
C7 K001 Al03 103.76(4) 2_656 . ?
C7 K001 N1 71.76(5) 2_656 . ?
C7 K001 C6 24.58(5) 2_656 2_656 ?
C7 K001 C5 67.67(5) 2_656 . ?
C7 K001 C11 42.17(5) 2_656 2_656 ?
C7 K001 C10 49.04(5) 2_656 2_656 ?
C7 K001 C8 25.00(6) 2_656 2_656 ?
C7 K001 C9 43.19(6) 2_656 2_656 ?
C12 K001 Al03 49.05(4) . . ?
C12 K001 N1 42.83(5) . . ?
C12 K001 C6 111.08(6) . 2_656 ?
C12 K001 C7 87.27(6) . 2_656 ?
C12 K001 C5 24.35(6) . . ?
C12 K001 C11 127.42(5) . 2_656 ?
C12 K001 C10 118.60(5) . 2_656 ?
C12 K001 C8 79.39(6) . 2_656 ?
C12 K001 C9 95.23(6) . 2_656 ?
C5 K001 Al03 47.63(3) . . ?
C5 K001 N1 24.60(5) . . ?
C5 K001 C11 109.82(5) . 2_656 ?
C5 K001 C10 109.84(5) . 2_656 ?
C11 K001 C10 23.01(5) 2_656 2_656 ?
C8 K001 Al03 113.73(4) 2_656 . ?
C8 K001 N1 82.06(5) 2_656 . ?
C8 K001 C6 43.38(6) 2_656 2_656 ?
C8 K001 C5 67.92(5) 2_656 . ?
C8 K001 C11 48.95(5) 2_656 2_656 ?
C8 K001 C10 41.95(5) 2_656 2_656 ?
C8 K001 C9 24.36(6) 2_656 2_656 ?
C9 K001 Al03 137.07(4) 2_656 . ?
C9 K001 N1 106.24(5) 2_656 . ?
C9 K001 C6 49.79(6) 2_656 2_656 ?
C9 K001 C5 89.74(5) 2_656 . ?
C9 K001 C11 41.44(6) 2_656 2_656 ?
C9 K001 C10 23.56(5) 2_656 2_656 ?
N4 Si02 C22 112.39(9) . . ?
N4 Si02 C23 111.04(9) . . ?
N4 Si02 C24 113.65(9) . . ?
C22 Si02 C23 107.95(11) . . ?
C24 Si02 C22 105.67(11) . . ?
C24 Si02 C23 105.69(11) . . ?
K001 Al03 K001 73.665(15) . 2_656 ?
K001 Al03 H 27.7(9) 2_656 . ?
K001 Al03 H 67.6(9) . . ?
N2 Al03 K001 129.42(6) . 2_656 ?
N2 Al03 K001 56.50(5) . . ?
N2 Al03 N1 87.66(8) . . ?
N2 Al03 H 113.5(9) . . ?
N4 Al03 K001 109.02(5) . 2_656 ?
N4 Al03 K001 162.81(6) . . ?
N4 Al03 N2 116.12(8) . . ?
N4 Al03 N1 123.05(8) . . ?
N4 Al03 H 106.5(9) . . ?
N1 Al03 K001 73.67(5) . . ?
N1 Al03 K001 86.25(5) . 2_656 ?
N1 Al03 H 109.3(9) . . ?
N4 Si04 C21 112.47(11) . . ?
N4 Si04 C19 112.15(9) . . ?
N4 Si04 C20 111.66(11) . . ?
C21 Si04 C20 108.72(13) . . ?
C19 Si04 C21 106.02(14) . . ?
C19 Si04 C20 105.41(15) . . ?
Al03 N2 K001 90.32(6) . . ?
C12 N2 K001 86.29(11) . . ?
C12 N2 Al03 110.58(15) . . ?
C12 N2 C13 116.39(16) . . ?
C13 N2 K001 113.36(13) . . ?
C13 N2 Al03 127.91(13) . . ?
Si02 N4 Al03 116.46(9) . . ?
Si02 N4 Si04 122.68(9) . . ?
Si04 N4 Al03 120.41(9) . . ?
Al03 N1 K001 73.81(5) . . ?
C1 N1 K001 122.16(11) . . ?
C1 N1 Al03 133.51(13) . . ?
C1 N1 C5 117.18(17) . . ?
C5 N1 K001 76.59(11) . . ?
C5 N1 Al03 108.83(14) . . ?
C14 N3 K001 104.48(14) . . ?
C14 N3 C15 109.6(2) . . ?
C17 N3 K001 113.02(16) . . ?
C17 N3 C14 110.3(2) . . ?
C17 N3 C15 109.3(2) . . ?
C15 N3 K001 110.05(17) . . ?
C1 C6 K001 116.72(12) . 2_656 ?
C7 C6 K001 71.72(11) . 2_656 ?
C7 C6 C1 120.28(17) . . ?
C7 C6 C11 117.6(2) . . ?
C11 C6 K001 82.38(12) . 2_656 ?
C11 C6 C1 122.11(18) . . ?
N1 C1 C6 117.39(16) . . ?
C2 C1 N1 123.1(2) . . ?
C2 C1 C6 119.5(2) . . ?
C1 C2 H2 119.8 . . ?
C1 C2 C3 120.3(2) . . ?
C3 C2 H2 119.8 . . ?
K001 C7 H7 109.2 2_656 . ?
C6 C7 K001 83.70(11) . 2_656 ?
C6 C7 H7 119.5 . . ?
C8 C7 K001 77.66(12) . 2_656 ?
C8 C7 C6 120.95(19) . . ?
C8 C7 H7 119.5 . . ?
K001 C12 H12 121.7 . . ?
N2 C12 K001 66.42(10) . . ?
N2 C12 H12 121.7 . . ?
C5 C12 K001 89.28(12) . . ?
C5 C12 N2 115.56(18) . . ?
C5 C12 H12 121.7 . . ?
N1 C5 K001 78.81(11) . . ?
C12 C5 K001 66.37(12) . . ?
C12 C5 N1 114.84(18) . . ?
C12 C5 C4 125.7(2) . . ?
C4 C5 K001 125.99(14) . . ?
C4 C5 N1 119.4(2) . . ?
C5 C4 H4 119.2 . . ?
C3 C4 C5 121.6(2) . . ?
C3 C4 H4 119.2 . . ?
K001 C11 H11 118.8 2_656 . ?
C6 C11 K001 73.74(11) . 2_656 ?
C6 C11 H11 119.4 . . ?
C10 C11 K001 78.82(13) . 2_656 ?
C10 C11 C6 121.2(2) . . ?
C10 C11 H11 119.4 . . ?
Si02 C22 H22A 109.5 . . ?
Si02 C22 H22B 109.5 . . ?
Si02 C22 H22C 109.5 . . ?
H22A C22 H22B 109.5 . . ?
H22A C22 H22C 109.5 . . ?
H22B C22 H22C 109.5 . . ?
N2 C13 H13A 108.4 . . ?
N2 C13 H13B 108.4 . . ?
N2 C13 C14 115.42(18) . . ?
H13A C13 H13B 107.5 . . ?
C14 C13 H13A 108.4 . . ?
C14 C13 H13B 108.4 . . ?
K001 C10 H10 119.6 2_656 . ?
C11 C10 K001 78.17(12) . 2_656 ?
C11 C10 H10 119.8 . . ?
C11 C10 C9 120.4(2) . . ?
C9 C10 K001 73.40(12) . 2_656 ?
C9 C10 H10 119.8 . . ?
K001 C8 H8 109.6 2_656 . ?
C7 C8 K001 77.33(12) . 2_656 ?
C7 C8 H8 119.6 . . ?
C7 C8 C9 120.8(2) . . ?
C9 C8 K001 83.57(13) . 2_656 ?
C9 C8 H8 119.6 . . ?
Si02 C23 H23A 109.5 . . ?
Si02 C23 H23B 109.5 . . ?
Si02 C23 H23C 109.5 . . ?
H23A C23 H23B 109.5 . . ?
H23A C23 H23C 109.5 . . ?
H23B C23 H23C 109.5 . . ?
C2 C3 H3 120.9 . . ?
C4 C3 C2 118.1(2) . . ?
C4 C3 H3 120.9 . . ?
Si02 C24 H24A 109.5 . . ?
Si02 C24 H24B 109.5 . . ?
Si02 C24 H24C 109.5 . . ?
H24A C24 H24B 109.5 . . ?
H24A C24 H24C 109.5 . . ?
H24B C24 H24C 109.5 . . ?
K001 C9 H9 115.0 2_656 . ?
C10 C9 K001 83.04(12) . 2_656 ?
C10 C9 H9 120.5 . . ?
C8 C9 K001 72.07(12) . 2_656 ?
C8 C9 C10 119.1(2) . . ?
C8 C9 H9 120.5 . . ?
N3 C14 C13 115.26(18) . . ?
N3 C14 H14A 108.5 . . ?
N3 C14 H14B 108.5 . . ?
C13 C14 H14A 108.5 . . ?
C13 C14 H14B 108.5 . . ?
H14A C14 H14B 107.5 . . ?
N3 C17 H17A 108.8 . . ?
N3 C17 H17B 108.8 . . ?
N3 C17 C18 113.7(3) . . ?
H17A C17 H17B 107.7 . . ?
C18 C17 H17A 108.8 . . ?
C18 C17 H17B 108.8 . . ?
Si04 C21 H21A 109.5 . . ?
Si04 C21 H21B 109.5 . . ?
Si04 C21 H21C 109.5 . . ?
H21A C21 H21B 109.5 . . ?
H21A C21 H21C 109.5 . . ?
H21B C21 H21C 109.5 . . ?
Si04 C19 H19A 109.5 . . ?
Si04 C19 H19B 109.5 . . ?
Si04 C19 H19C 109.5 . . ?
H19A C19 H19B 109.5 . . ?
H19A C19 H19C 109.5 . . ?
H19B C19 H19C 109.5 . . ?
Si04 C20 H20A 109.5 . . ?
Si04 C20 H20B 109.5 . . ?
Si04 C20 H20C 109.5 . . ?
H20A C20 H20B 109.5 . . ?
H20A C20 H20C 109.5 . . ?
H20B C20 H20C 109.5 . . ?
N3 C15 H15A 107.9 . . ?
N3 C15 H15B 107.9 . . ?
H15A C15 H15B 107.2 . . ?
C16 C15 N3 117.8(3) . . ?
C16 C15 H15A 107.9 . . ?
C16 C15 H15B 107.9 . . ?
C15 C16 H16A 109.5 . . ?
C15 C16 H16B 109.5 . . ?
C15 C16 H16C 109.5 . . ?
H16A C16 H16B 109.5 . . ?
H16A C16 H16C 109.5 . . ?
H16B C16 H16C 109.5 . . ?
C17 C18 H18A 109.5 . . ?
C17 C18 H18B 109.5 . . ?
C17 C18 H18C 109.5 . . ?
H18A C18 H18B 109.5 . . ?
H18A C18 H18C 109.5 . . ?
H18B C18 H18C 109.5 . . ?

loop_
_geom_bond_atom_site_label_1
_geom_bond_atom_site_label_2
_geom_bond_distance
_geom_bond_site_symmetry_2
_geom_bond_publ_flag
K001 Al03 3.3847(7) . ?
K001 N2 2.8224(17) . ?
K001 N1 3.3823(17) . ?
K001 N3 2.901(2) . ?
K001 C6 3.3353(19) 2_656 ?
K001 C7 3.186(2) 2_656 ?
K001 C12 3.073(2) . ?
K001 C5 3.354(2) . ?
K001 C11 3.444(2) 2_656 ?
K001 C10 3.451(2) 2_656 ?
K001 C8 3.190(2) 2_656 ?
K001 C9 3.332(2) 2_656 ?
Si02 N4 1.7259(16) . ?
Si02 C22 1.869(2) . ?
Si02 C23 1.873(2) . ?
Si02 C24 1.869(2) . ?
Al03 N2 1.8526(18) . ?
Al03 N4 1.8432(16) . ?
Al03 N1 1.8943(17) . ?
Al03 H 1.56(2) . ?
Si04 N4 1.7304(16) . ?
Si04 C21 1.862(3) . ?
Si04 C19 1.861(2) . ?
Si04 C20 1.870(3) . ?
N2 C12 1.412(3) . ?
N2 C13 1.450(3) . ?
N1 C1 1.390(3) . ?
N1 C5 1.435(3) . ?
N3 C14 1.478(3) . ?
N3 C17 1.470(3) . ?
N3 C15 1.478(3) . ?
C6 C1 1.483(3) . ?
C6 C7 1.396(3) . ?
C6 C11 1.406(3) . ?
C1 C2 1.354(3) . ?
C2 H2 0.9500 . ?
C2 C3 1.446(4) . ?
C7 H7 0.9500 . ?
C7 C8 1.380(3) . ?
C12 H12 1.0000 . ?
C12 C5 1.383(3) . ?
C5 C4 1.423(3) . ?
C4 H4 0.9500 . ?
C4 C3 1.362(4) . ?
C11 H11 0.9500 . ?
C11 C10 1.375(3) . ?
C22 H22A 0.9800 . ?
C22 H22B 0.9800 . ?
C22 H22C 0.9800 . ?
C13 H13A 0.9900 . ?
C13 H13B 0.9900 . ?
C13 C14 1.525(3) . ?
C10 H10 0.9500 . ?
C10 C9 1.390(3) . ?
C8 H8 0.9500 . ?
C8 C9 1.383(3) . ?
C23 H23A 0.9800 . ?
C23 H23B 0.9800 . ?
C23 H23C 0.9800 . ?
C3 H3 0.9500 . ?
C24 H24A 0.9800 . ?
C24 H24B 0.9800 . ?
C24 H24C 0.9800 . ?
C9 H9 0.9500 . ?
C14 H14A 0.9900 . ?
C14 H14B 0.9900 . ?
C17 H17A 0.9900 . ?
C17 H17B 0.9900 . ?
C17 C18 1.486(4) . ?
C21 H21A 0.9800 . ?
C21 H21B 0.9800 . ?
C21 H21C 0.9800 . ?
C19 H19A 0.9800 . ?
C19 H19B 0.9800 . ?
C19 H19C 0.9800 . ?
C20 H20A 0.9800 . ?
C20 H20B 0.9800 . ?
C20 H20C 0.9800 . ?
C15 H15A 0.9900 . ?
C15 H15B 0.9900 . ?
C15 C16 1.408(5) . ?
C16 H16A 0.9800 . ?
C16 H16B 0.9800 . ?
C16 H16C 0.9800 . ?
C18 H18A 0.9800 . ?
C18 H18B 0.9800 . ?
C18 H18C 0.9800 . ?

loop_
_geom_torsion_atom_site_label_1
_geom_torsion_atom_site_label_2
_geom_torsion_atom_site_label_3
_geom_torsion_atom_site_label_4
_geom_torsion
_geom_torsion_site_symmetry_1
_geom_torsion_site_symmetry_2
_geom_torsion_site_symmetry_3
_geom_torsion_site_symmetry_4
_geom_torsion_publ_flag
K001 Al03 N2 K001 11.28(8) 2_656 . . . ?
K001 Al03 N2 C12 86.15(13) . . . . ?
K001 Al03 N2 C12 97.44(13) 2_656 . . . ?
K001 Al03 N2 C13 -109.17(16) 2_656 . . . ?
K001 Al03 N2 C13 -120.46(19) . . . . ?
K001 Al03 N4 Si02 -44.2(2) . . . . ?
K001 Al03 N4 Si02 52.02(10) 2_656 . . . ?
K001 Al03 N4 Si04 128.33(15) . . . . ?
K001 Al03 N4 Si04 -135.49(9) 2_656 . . . ?
K001 Al03 N1 K001 -74.068(19) 2_656 . . . ?
K001 Al03 N1 C1 45.18(17) 2_656 . . . ?
K001 Al03 N1 C1 119.25(18) . . . . ?
K001 Al03 N1 C5 -69.26(12) . . . . ?
K001 Al03 N1 C5 -143.33(12) 2_656 . . . ?
K001 N2 C12 C5 77.06(17) . . . . ?
K001 N2 C13 C14 28.7(2) . . . . ?
K001 N1 C1 C6 86.41(17) . . . . ?
K001 N1 C1 C2 -93.5(2) . . . . ?
K001 N1 C5 C12 -57.19(16) . . . . ?
K001 N1 C5 C4 125.18(18) . . . . ?
K001 N3 C14 C13 53.4(2) . . . . ?
K001 N3 C17 C18 49.2(3) . . . . ?
K001 N3 C15 C16 34.3(4) . . . . ?
K001 C6 C1 N1 -45.2(2) 2_656 . . . ?
K001 C6 C1 C2 134.76(16) 2_656 . . . ?
K001 C6 C7 C8 71.53(18) 2_656 . . . ?
K001 C6 C11 C10 -65.64(19) 2_656 . . . ?
K001 C7 C8 C9 74.47(19) 2_656 . . . ?
K001 C12 C5 N1 64.15(16) . . . . ?
K001 C12 C5 C4 -118.4(2) . . . . ?
K001 C5 C4 C3 93.2(3) . . . . ?
K001 C11 C10 C9 -62.5(2) 2_656 . . . ?
K001 C10 C9 C8 -65.00(19) 2_656 . . . ?
K001 C8 C9 C10 71.0(2) 2_656 . . . ?
Al03 N2 C12 K001 -88.95(9) . . . . ?
Al03 N2 C12 C5 -11.9(2) . . . . ?
Al03 N2 C13 C14 138.80(17) . . . . ?
Al03 N1 C1 C6 -11.8(3) . . . . ?
Al03 N1 C1 C2 168.28(16) . . . . ?
Al03 N1 C5 K001 67.41(8) . . . . ?
Al03 N1 C5 C12 10.2(2) . . . . ?
Al03 N1 C5 C4 -167.40(15) . . . . ?
N2 Al03 N4 Si02 -104.47(11) . . . . ?
N2 Al03 N4 Si04 68.01(13) . . . . ?
N2 Al03 N1 K001 55.69(6) . . . . ?
N2 Al03 N1 C1 174.94(18) . . . . ?
N2 Al03 N1 C5 -13.57(13) . . . . ?
N2 C12 C5 K001 -63.30(15) . . . . ?
N2 C12 C5 N1 0.9(3) . . . . ?
N2 C12 C5 C4 178.31(19) . . . . ?
N2 C13 C14 N3 -60.5(3) . . . . ?
N4 Al03 N2 K001 162.07(6) . . . . ?
N4 Al03 N2 C12 -111.77(14) . . . . ?
N4 Al03 N2 C13 41.6(2) . . . . ?
N4 Al03 N1 K001 175.63(7) . . . . ?
N4 Al03 N1 C1 -65.1(2) . . . . ?
N4 Al03 N1 C5 106.37(14) . . . . ?
N1 Al03 N2 K001 -71.92(6) . . . . ?
N1 Al03 N2 C12 14.23(14) . . . . ?
N1 Al03 N2 C13 167.62(18) . . . . ?
N1 Al03 N4 Si02 150.17(9) . . . . ?
N1 Al03 N4 Si04 -37.34(14) . . . . ?
N1 C1 C2 C3 -1.7(3) . . . . ?
N1 C5 C4 C3 -4.5(3) . . . . ?
C6 C1 C2 C3 178.37(18) . . . . ?
C6 C7 C8 K001 -74.80(18) . . . 2_656 ?
C6 C7 C8 C9 -0.3(3) . . . . ?
C6 C11 C10 K001 63.06(18) . . . 2_656 ?
C6 C11 C10 C9 0.5(3) . . . . ?
C1 N1 C5 K001 -119.51(14) . . . . ?
C1 N1 C5 C12 -176.71(17) . . . . ?
C1 N1 C5 C4 5.7(3) . . . . ?
C1 C6 C7 K001 110.82(17) . . . 2_656 ?
C1 C6 C7 C8 -177.65(19) . . . . ?
C1 C6 C11 K001 -116.84(18) . . . 2_656 ?
C1 C6 C11 C10 177.51(19) . . . . ?
C1 C2 C3 C4 3.0(3) . . . . ?
C7 C6 C1 N1 -128.70(19) . . . . ?
C7 C6 C1 C2 51.2(3) . . . . ?
C7 C6 C11 K001 64.72(16) . . . 2_656 ?
C7 C6 C11 C10 -0.9(3) . . . . ?
C7 C8 C9 K001 -71.09(19) . . . 2_656 ?
C7 C8 C9 C10 -0.1(3) . . . . ?
C12 N2 C13 C14 -69.1(2) . . . . ?
C12 C5 C4 C3 178.2(2) . . . . ?
C5 N1 C1 C6 177.27(16) . . . . ?
C5 N1 C1 C2 -2.7(3) . . . . ?
C5 C4 C3 C2 0.1(3) . . . . ?
C11 C6 C1 N1 52.9(3) . . . . ?
C11 C6 C1 C2 -127.2(2) . . . . ?
C11 C6 C7 K001 -70.72(16) . . . 2_656 ?
C11 C6 C7 C8 0.8(3) . . . . ?
C11 C10 C9 K001 65.0(2) . . . 2_656 ?
C11 C10 C9 C8 0.0(3) . . . . ?
C22 Si02 N4 Al03 -76.13(13) . . . . ?
C22 Si02 N4 Si04 111.57(13) . . . . ?
C13 N2 C12 K001 114.29(17) . . . . ?
C13 N2 C12 C5 -168.64(18) . . . . ?
C23 Si02 N4 Al03 44.91(13) . . . . ?
C23 Si02 N4 Si04 -127.39(12) . . . . ?
C24 Si02 N4 Al03 163.91(12) . . . . ?
C24 Si02 N4 Si04 -8.39(16) . . . . ?
C14 N3 C17 C18 165.7(3) . . . . ?
C14 N3 C15 C16 -80.1(3) . . . . ?
C17 N3 C14 C13 -68.4(3) . . . . ?
C17 N3 C15 C16 158.9(3) . . . . ?
C21 Si04 N4 Si02 62.00(15) . . . . ?
C21 Si04 N4 Al03 -110.00(13) . . . . ?
C19 Si04 N4 Si02 -178.60(16) . . . . ?
C19 Si04 N4 Al03 9.39(19) . . . . ?
C20 Si04 N4 Si02 -60.55(15) . . . . ?
C20 Si04 N4 Al03 127.45(13) . . . . ?
C15 N3 C14 C13 171.3(2) . . . . ?
C15 N3 C17 C18 -73.7(3) . . . . ?

loop_
_smtbx_masks_void_nr
_smtbx_masks_void_average_x
_smtbx_masks_void_average_y
_smtbx_masks_void_average_z
_smtbx_masks_void_volume
_smtbx_masks_void_count_electrons
_smtbx_masks_void_content
1 0.000 0.500 -0.128 898.1 124.9 '2.6 TOLUENE'
2 0.500 0.000 -0.708 898.1 124.9 '2.6 TOLUENE'
